data_7002913
loop_
_publ_author_name
'Janini, Thomas E.'
'Rakosi, III, Robert'
'Durr, Christopher B.'
'Bertke, Jeffrey A.'
'Bunge, Scott D.'

_publ_section_title
;
 1,1,3,3-Tetramethylguanidine solvated lanthanide aryloxides:
 pre-catalysts for intramolecular hydroalkoxylation
;
_journal_issue 47
_journal_name_full 'Dalton Transactions'
_journal_page_first 10601
_journal_page_last 10608
_journal_paper_doi 10.1039/b917377c
_journal_year 2009
_chemical_formula_sum 'C45 H79 N6 Nd O3'
_chemical_formula_weight 896.38
_chemical_name_common '(Nd(OCH2CH2CH2CCH)(4MeDBP)2(H-TMG)2) (3)'
_chemical_name_systematic
;

?

;
_space_group_IT_number 14
_symmetry_cell_setting monoclinic
_symmetry_space_group_name_Hall '-P 2ybc'
_symmetry_space_group_name_H-M 'P 1 21/c 1'
_atom_sites_solution_hydrogens geom
_atom_sites_solution_primary direct
_atom_sites_solution_secondary difmap
_audit_creation_method SHELXL-97
_cell_angle_alpha 90.00
_cell_angle_beta 110.079(2)
_cell_angle_gamma 90.00
_cell_formula_units_Z 4
_cell_length_a 17.133(2)
_cell_length_b 15.229(2)
_cell_length_c 19.850(3)
_cell_measurement_reflns_used 6506
_cell_measurement_temperature 100(2)
_cell_measurement_theta_max 29.86
_cell_measurement_theta_min 2.18
_cell_volume 4864.4(11)
_computing_cell_refinement 'Bruker SMART'
_computing_data_collection 'Bruker SMART'
_computing_data_reduction 'Bruker SAINT'
_computing_molecular_graphics 'Bruker SHELXTL'
_computing_publication_material 'Bruker SHELXTL'
_computing_structure_refinement 'SHELXL-97 (Sheldrick, 1997)'
_computing_structure_solution 'SHELXS-97 (Sheldrick, 1990)'
_diffrn_ambient_temperature 100(2)
_diffrn_measured_fraction_theta_full 1.000
_diffrn_measured_fraction_theta_max 1.000
_diffrn_measurement_device_type 'CCD area detector'
_diffrn_measurement_method 'phi and omega scans'
_diffrn_radiation_monochromator graphite
_diffrn_radiation_source 'fine-focus sealed tube'
_diffrn_radiation_type MoK\a
_diffrn_radiation_wavelength 0.71073
_diffrn_reflns_av_R_equivalents 0.0373
_diffrn_reflns_av_sigmaI/netI 0.0318
_diffrn_reflns_limit_h_max 20
_diffrn_reflns_limit_h_min -20
_diffrn_reflns_limit_k_max 18
_diffrn_reflns_limit_k_min -18
_diffrn_reflns_limit_l_max 23
_diffrn_reflns_limit_l_min -23
_diffrn_reflns_number 38000
_diffrn_reflns_theta_full 25.05
_diffrn_reflns_theta_max 25.05
_diffrn_reflns_theta_min 1.27
_exptl_absorpt_coefficient_mu 1.109
_exptl_absorpt_correction_T_max 0.7690
_exptl_absorpt_correction_T_min 0.6654
_exptl_absorpt_correction_type multi-scan
_exptl_absorpt_process_details SADABS
_exptl_crystal_colour blue
_exptl_crystal_density_diffrn 1.224
_exptl_crystal_density_meas ?
_exptl_crystal_density_method .
_exptl_crystal_description irregular
_exptl_crystal_F_000 1900
_exptl_crystal_size_max 0.40
_exptl_crystal_size_mid 0.30
_exptl_crystal_size_min 0.25
_refine_diff_density_max 0.764
_refine_diff_density_min -0.828
_refine_diff_density_rms 0.081
_refine_ls_extinction_method none
_refine_ls_goodness_of_fit_ref 0.921
_refine_ls_hydrogen_treatment constr
_refine_ls_matrix_type full
_refine_ls_number_parameters 518
_refine_ls_number_reflns 8625
_refine_ls_number_restraints 0
_refine_ls_restrained_S_all 0.921
_refine_ls_R_factor_all 0.0492
_refine_ls_R_factor_gt 0.0324
_refine_ls_shift/su_max 0.088
_refine_ls_shift/su_mean 0.001
_refine_ls_structure_factor_coef Fsqd
_refine_ls_weighting_details 'calc w=1/[\s^2^(Fo^2^)+(0.1000P)^2^+0.0000P] where P=(Fo^2^+2Fc^2^)/3'
_refine_ls_weighting_scheme calc
_refine_ls_wR_factor_gt 0.0990
_refine_ls_wR_factor_ref 0.1199
_reflns_number_gt 6858
_reflns_number_total 8625
_reflns_threshold_expression >2sigma(I)
_cod_data_source_file b917377c.txt
_cod_data_source_block bob018
_cod_depositor_comments
;
The following automatic conversions were performed:
'_symmetry_cell_setting' value 'Monoclinic' changed to 'monoclinic'
according to '/home/saulius/struct/CIF-dictionaries/cif_core.dic'
dictionary named 'cif_core.dic' version 2.4.1 from
2010-06-29.

'_exptl_absorpt_correction_type' value 'MULTI-SCAN' changed
to 'multi-scan' according to
'/home/saulius/struct/CIF-dictionaries/cif_core.dic' dictionary named
'cif_core.dic' version 2.4.1 from
2010-06-29.

'_refine_ls_hydrogen_treatment' value 'CONSTR' changed to
'constr' according to '/home/saulius/struct/CIF-dictionaries/cif_core.dic'
dictionary named 'cif_core.dic' version 2.4.1 from 2010-06-29.

Automatic conversion script
Id: cif_fix_enum 1527 2010-12-29 10:47:43Z saulius 
;
_cod_original_cell_volume 4864.3(12)
_cod_original_sg_symbol_H-M P2(1)/c
_cod_database_code 7002913

loop_
_symmetry_equiv_pos_as_xyz
'x, y, z'
'-x, y+1/2, -z+1/2'
'-x, -y, -z'
'x, -y-1/2, z-1/2'

loop_
_atom_site_label
_atom_site_type_symbol
_atom_site_fract_x
_atom_site_fract_y
_atom_site_fract_z
_atom_site_U_iso_or_equiv
_atom_site_adp_type
_atom_site_occupancy
_atom_site_symmetry_multiplicity
_atom_site_calc_flag
_atom_site_refinement_flags
_atom_site_disorder_assembly
_atom_site_disorder_group
Nd1 Nd 0.226416(11) 0.692125(12) 0.354217(10) 0.02230(9) Uani 1 1 d . . .
O1 O 0.36417(16) 0.67889(17) 0.36978(15) 0.0295(6) Uani 1 1 d . . .
O2 O 0.08911(15) 0.67191(17) 0.29379(14) 0.0239(6) Uani 1 1 d . . .
O3 O 0.23291(17) 0.76229(19) 0.44743(14) 0.0357(7) Uani 1 1 d . . .
N1 N 0.2526(2) 0.8017(2) 0.2688(2) 0.0358(8) Uani 1 1 d . . .
H1 H 0.3047 0.7915 0.2731 0.043 Uiso 1 1 calc R . .
N2 N 0.1577(2) 0.9071(2) 0.2081(2) 0.0396(9) Uani 1 1 d . . .
N3 N 0.2801(2) 0.8925(2) 0.1833(2) 0.0425(9) Uani 1 1 d . . .
N4 N 0.2086(2) 0.5320(2) 0.38216(18) 0.0321(7) Uani 1 1 d . . .
H4 H 0.1582 0.5173 0.3543 0.038 Uiso 1 1 calc R . .
N5 N 0.3101(2) 0.4688(2) 0.47880(19) 0.0414(9) Uani 1 1 d . . .
N6 N 0.2081(3) 0.3786(2) 0.4016(2) 0.0450(9) Uani 1 1 d . . .
C1 C 0.6504(3) 0.7457(4) 0.2948(4) 0.0670(16) Uani 1 1 d . . .
H1A H 0.6948 0.7034 0.3172 0.101 Uiso 1 1 calc R . .
H1B H 0.6704 0.8052 0.3101 0.101 Uiso 1 1 calc R . .
H1C H 0.6338 0.7414 0.2425 0.101 Uiso 1 1 calc R . .
C2 C 0.5761(3) 0.7257(3) 0.3175(3) 0.0430(11) Uani 1 1 d . . .
C3 C 0.5248(3) 0.6557(3) 0.2890(3) 0.0409(10) Uani 1 1 d . . .
H3 H 0.5375 0.6192 0.2554 0.049 Uiso 1 1 calc R . .
C4 C 0.4548(2) 0.6353(3) 0.3069(2) 0.0311(9) Uani 1 1 d . . .
C5 C 0.4350(2) 0.6912(2) 0.3562(2) 0.0278(8) Uani 1 1 d . . .
C6 C 0.4902(2) 0.7609(3) 0.3899(2) 0.0309(9) Uani 1 1 d . . .
C7 C 0.5582(3) 0.7759(3) 0.3691(3) 0.0379(10) Uani 1 1 d . . .
H7 H 0.5946 0.8228 0.3911 0.046 Uiso 1 1 calc R . .
C8 C 0.4062(4) 0.4908(3) 0.3352(3) 0.0617(15) Uani 1 1 d . . .
H8A H 0.3840 0.5204 0.3686 0.092 Uiso 1 1 calc R . .
H8B H 0.4639 0.4731 0.3607 0.092 Uiso 1 1 calc R . .
H8C H 0.3727 0.4387 0.3153 0.092 Uiso 1 1 calc R . .
C9 C 0.4035(3) 0.5528(3) 0.2750(3) 0.0406(11) Uani 1 1 d . . .
C10 C 0.4370(3) 0.5024(4) 0.2239(3) 0.0696(17) Uani 1 1 d . . .
H10A H 0.4945 0.4843 0.2496 0.104 Uiso 1 1 calc R . .
H10B H 0.4353 0.5403 0.1835 0.104 Uiso 1 1 calc R . .
H10C H 0.4027 0.4502 0.2059 0.104 Uiso 1 1 calc R . .
C11 C 0.3141(3) 0.5744(4) 0.2307(4) 0.0748(19) Uani 1 1 d . . .
H11A H 0.2864 0.5216 0.2055 0.112 Uiso 1 1 calc R . .
H11B H 0.3131 0.6201 0.1957 0.112 Uiso 1 1 calc R . .
H11C H 0.2850 0.5955 0.2623 0.112 Uiso 1 1 calc R . .
C12 C 0.4776(3) 0.8199(3) 0.4489(3) 0.0377(10) Uani 1 1 d . . .
C13 C 0.5558(3) 0.8752(4) 0.4865(3) 0.0589(15) Uani 1 1 d . . .
H13A H 0.5640 0.9176 0.4524 0.088 Uiso 1 1 calc R . .
H13B H 0.6043 0.8365 0.5039 0.088 Uiso 1 1 calc R . .
H13C H 0.5487 0.9067 0.5271 0.088 Uiso 1 1 calc R . .
C14 C 0.4596(3) 0.7659(3) 0.5071(2) 0.0464(11) Uani 1 1 d . . .
H14A H 0.4555 0.8053 0.5448 0.070 Uiso 1 1 calc R . .
H14B H 0.5048 0.7238 0.5279 0.070 Uiso 1 1 calc R . .
H14C H 0.4071 0.7341 0.4859 0.070 Uiso 1 1 calc R . .
C15 C 0.4064(3) 0.8848(3) 0.4163(3) 0.0502(12) Uani 1 1 d . . .
H15A H 0.4016 0.9239 0.4539 0.075 Uiso 1 1 calc R . .
H15B H 0.3543 0.8524 0.3949 0.075 Uiso 1 1 calc R . .
H15C H 0.4177 0.9197 0.3792 0.075 Uiso 1 1 calc R . .
C16 C -0.2561(3) 0.5989(4) 0.1586(3) 0.0537(14) Uani 1 1 d . . .
H16A H -0.2682 0.5423 0.1764 0.081 Uiso 1 1 calc R . .
H16B H -0.2694 0.5955 0.1065 0.081 Uiso 1 1 calc R . .
H16C H -0.2897 0.6449 0.1697 0.081 Uiso 1 1 calc R . .
C17 C -0.1645(2) 0.6204(3) 0.1943(2) 0.0335(9) Uani 1 1 d . . .
C18 C -0.1329(2) 0.6497(3) 0.2644(2) 0.0319(9) Uani 1 1 d . . .
H18 H -0.1703 0.6577 0.2898 0.038 Uiso 1 1 calc R . .
C19 C -0.0487(2) 0.6684(2) 0.2998(2) 0.0254(8) Uani 1 1 d . . .
C20 C 0.0080(2) 0.6559(2) 0.26222(18) 0.0204(7) Uani 1 1 d . . .
C21 C -0.0239(2) 0.6259(2) 0.18929(19) 0.0234(8) Uani 1 1 d . . .
C22 C -0.1092(2) 0.6098(3) 0.1585(2) 0.0278(8) Uani 1 1 d . . .
H22 H -0.1301 0.5905 0.1100 0.033 Uiso 1 1 calc R . .
C23 C 0.0331(2) 0.6110(3) 0.1445(2) 0.0284(8) Uani 1 1 d . . .
C24 C -0.0148(3) 0.5795(3) 0.0678(2) 0.0432(11) Uani 1 1 d . . .
H24A H -0.0420 0.5234 0.0697 0.065 Uiso 1 1 calc R . .
H24B H 0.0239 0.5718 0.0416 0.065 Uiso 1 1 calc R . .
H24C H -0.0569 0.6233 0.0431 0.065 Uiso 1 1 calc R . .
C25 C 0.0973(3) 0.5392(3) 0.1797(3) 0.0429(11) Uani 1 1 d . . .
H25A H 0.1332 0.5590 0.2272 0.064 Uiso 1 1 calc R . .
H25B H 0.1312 0.5276 0.1497 0.064 Uiso 1 1 calc R . .
H25C H 0.0685 0.4853 0.1846 0.064 Uiso 1 1 calc R . .
C26 C 0.0762(3) 0.6965(3) 0.1370(2) 0.0419(11) Uani 1 1 d . . .
H26A H 0.0343 0.7405 0.1126 0.063 Uiso 1 1 calc R . .
H26B H 0.1124 0.6856 0.1089 0.063 Uiso 1 1 calc R . .
H26C H 0.1096 0.7181 0.1847 0.063 Uiso 1 1 calc R . .
C27 C -0.0201(3) 0.7043(3) 0.3773(2) 0.0304(9) Uani 1 1 d . . .
C28 C -0.0925(3) 0.7132(4) 0.4060(3) 0.0535(14) Uani 1 1 d . . .
H28A H -0.0722 0.7393 0.4541 0.080 Uiso 1 1 calc R . .
H28B H -0.1159 0.6551 0.4084 0.080 Uiso 1 1 calc R . .
H28C H -0.1356 0.7510 0.3739 0.080 Uiso 1 1 calc R . .
C29 C 0.0166(3) 0.7964(3) 0.3795(3) 0.0401(11) Uani 1 1 d . . .
H29A H 0.0295 0.8212 0.4276 0.060 Uiso 1 1 calc R . .
H29B H -0.0239 0.8341 0.3445 0.060 Uiso 1 1 calc R . .
H29C H 0.0675 0.7929 0.3676 0.060 Uiso 1 1 calc R . .
C30 C 0.0444(3) 0.6438(3) 0.4296(2) 0.0395(10) Uani 1 1 d . . .
H30A H 0.0921 0.6367 0.4135 0.059 Uiso 1 1 calc R . .
H30B H 0.0193 0.5864 0.4310 0.059 Uiso 1 1 calc R . .
H30C H 0.0630 0.6699 0.4777 0.059 Uiso 1 1 calc R . .
C31 C 0.2317(3) 0.8645(3) 0.2222(2) 0.0327(9) Uani 1 1 d . . .
C32 C 0.1128(3) 0.8977(3) 0.2579(3) 0.0466(12) Uani 1 1 d . . .
H32A H 0.0793 0.8439 0.2467 0.070 Uiso 1 1 calc R . .
H32B H 0.0763 0.9485 0.2536 0.070 Uiso 1 1 calc R . .
H32C H 0.1525 0.8942 0.3070 0.070 Uiso 1 1 calc R . .
C33 C 0.1088(3) 0.9358(3) 0.1370(3) 0.0614(15) Uani 1 1 d . . .
H33A H 0.1380 0.9215 0.1037 0.092 Uiso 1 1 calc R . .
H33B H 0.1002 0.9994 0.1372 0.092 Uiso 1 1 calc R . .
H33C H 0.0548 0.9059 0.1216 0.092 Uiso 1 1 calc R . .
C34 C 0.2893(4) 0.9877(3) 0.1745(4) 0.0707(17) Uani 1 1 d . . .
H34A H 0.2466 1.0193 0.1874 0.106 Uiso 1 1 calc R . .
H34B H 0.2828 1.0003 0.1245 0.106 Uiso 1 1 calc R . .
H34C H 0.3445 1.0066 0.2059 0.106 Uiso 1 1 calc R . .
C35 C 0.3539(3) 0.8402(3) 0.1886(3) 0.0544(13) Uani 1 1 d . . .
H35A H 0.3984 0.8536 0.2339 0.082 Uiso 1 1 calc R . .
H35B H 0.3724 0.8545 0.1484 0.082 Uiso 1 1 calc R . .
H35C H 0.3401 0.7776 0.1871 0.082 Uiso 1 1 calc R . .
C36 C 0.2404(3) 0.4617(3) 0.4192(2) 0.0329(9) Uani 1 1 d . . .
C37 C 0.1462(4) 0.3650(3) 0.3331(3) 0.0654(16) Uani 1 1 d . . .
H37A H 0.0953 0.3960 0.3309 0.098 Uiso 1 1 calc R . .
H37B H 0.1346 0.3021 0.3256 0.098 Uiso 1 1 calc R . .
H37C H 0.1662 0.3877 0.2957 0.098 Uiso 1 1 calc R . .
C38 C 0.2019(5) 0.3194(4) 0.4572(4) 0.079(2) Uani 1 1 d . . .
H38A H 0.2417 0.3373 0.5037 0.119 Uiso 1 1 calc R . .
H38B H 0.2143 0.2593 0.4463 0.119 Uiso 1 1 calc R . .
H38C H 0.1454 0.3218 0.4589 0.119 Uiso 1 1 calc R . .
C39 C 0.3400(3) 0.5562(3) 0.5055(2) 0.0516(13) Uani 1 1 d . . .
H39A H 0.3661 0.5834 0.4738 0.077 Uiso 1 1 calc R . .
H39B H 0.3809 0.5515 0.5541 0.077 Uiso 1 1 calc R . .
H39C H 0.2932 0.5925 0.5066 0.077 Uiso 1 1 calc R . .
C40 C 0.3754(4) 0.4015(4) 0.4992(3) 0.0658(16) Uani 1 1 d . . .
H40A H 0.3553 0.3483 0.4706 0.099 Uiso 1 1 calc R . .
H40B H 0.3898 0.3875 0.5503 0.099 Uiso 1 1 calc R . .
H40C H 0.4248 0.4236 0.4904 0.099 Uiso 1 1 calc R . .
C41 C 0.2387(4) 0.7923(5) 0.5141(3) 0.0722(19) Uani 1 1 d . . .
H41A H 0.2963 0.7813 0.5464 0.087 Uiso 1 1 calc R . .
H41B H 0.2022 0.7546 0.5312 0.087 Uiso 1 1 calc R . .
C42 C 0.2199(7) 0.8790(9) 0.5246(6) 0.160(6) Uani 1 1 d . . .
H42A H 0.1590 0.8864 0.5023 0.192 Uiso 1 1 calc R . .
H42B H 0.2340 0.8880 0.5768 0.192 Uiso 1 1 calc R . .
C43 C 0.2501(10) 0.9331(7) 0.5041(7) 0.202(8) Uani 1 1 d . . .
H43A H 0.2253 0.9344 0.4511 0.242 Uiso 1 1 calc R . .
H43B H 0.3099 0.9190 0.5165 0.242 Uiso 1 1 calc R . .
C44 C 0.2424(6) 1.0272(7) 0.5335(5) 0.122(3) Uani 1 1 d . . .
C45 C 0.2335(6) 1.1010(7) 0.5558(6) 0.139(4) Uani 1 1 d . . .
H45 H 0.2267 1.1577 0.5730 0.167 Uiso 1 1 calc R . .

loop_
_atom_site_aniso_label
_atom_site_aniso_U_11
_atom_site_aniso_U_22
_atom_site_aniso_U_33
_atom_site_aniso_U_23
_atom_site_aniso_U_13
_atom_site_aniso_U_12
Nd1 0.01926(13) 0.02087(13) 0.02618(14) -0.00137(8) 0.00704(9) 0.00032(8)
O1 0.0193(13) 0.0302(15) 0.0387(16) -0.0067(12) 0.0097(12) -0.0002(11)
O2 0.0203(13) 0.0273(14) 0.0241(13) -0.0033(11) 0.0075(11) -0.0009(10)
O3 0.0358(15) 0.0387(17) 0.0327(16) -0.0100(13) 0.0120(13) 0.0009(13)
N1 0.0304(19) 0.036(2) 0.039(2) 0.0048(16) 0.0093(16) -0.0067(15)
N2 0.046(2) 0.031(2) 0.042(2) 0.0049(16) 0.0150(17) 0.0031(16)
N3 0.054(2) 0.0295(19) 0.052(2) 0.0072(17) 0.0288(19) 0.0003(17)
N4 0.0302(17) 0.0271(18) 0.0384(19) 0.0013(15) 0.0112(15) 0.0013(14)
N5 0.050(2) 0.0296(19) 0.038(2) 0.0070(16) 0.0064(17) 0.0048(17)
N6 0.060(2) 0.0252(19) 0.049(2) 0.0065(17) 0.017(2) -0.0033(18)
C1 0.053(3) 0.057(3) 0.111(5) -0.006(3) 0.054(3) -0.007(3)
C2 0.033(2) 0.037(2) 0.065(3) 0.004(2) 0.025(2) 0.004(2)
C3 0.038(2) 0.036(2) 0.054(3) -0.004(2) 0.023(2) 0.009(2)
C4 0.0230(19) 0.027(2) 0.043(2) -0.0019(17) 0.0106(17) 0.0043(16)
C5 0.0211(19) 0.027(2) 0.032(2) 0.0025(16) 0.0053(16) 0.0041(15)
C6 0.0239(19) 0.023(2) 0.042(2) 0.0004(17) 0.0059(17) 0.0051(16)
C7 0.029(2) 0.023(2) 0.061(3) 0.000(2) 0.015(2) -0.0024(17)
C8 0.085(4) 0.031(3) 0.079(4) -0.013(3) 0.040(3) -0.019(3)
C9 0.032(2) 0.036(2) 0.056(3) -0.021(2) 0.017(2) -0.0017(18)
C10 0.062(3) 0.064(4) 0.093(4) -0.043(3) 0.040(3) -0.008(3)
C11 0.043(3) 0.070(4) 0.092(4) -0.042(4) -0.001(3) 0.005(3)
C12 0.028(2) 0.032(2) 0.049(3) -0.0123(19) 0.0073(19) -0.0037(17)
C13 0.038(3) 0.058(3) 0.075(4) -0.034(3) 0.012(2) -0.015(2)
C14 0.048(3) 0.048(3) 0.040(3) -0.012(2) 0.010(2) 0.003(2)
C15 0.043(3) 0.033(2) 0.071(3) -0.015(2) 0.015(2) 0.004(2)
C16 0.023(2) 0.089(4) 0.044(3) -0.011(3) 0.0055(19) -0.009(2)
C17 0.0237(19) 0.043(2) 0.030(2) -0.0021(18) 0.0045(17) 0.0015(18)
C18 0.0227(19) 0.040(2) 0.033(2) 0.0000(18) 0.0103(17) 0.0027(17)
C19 0.0263(19) 0.0242(19) 0.025(2) -0.0012(15) 0.0079(16) 0.0009(15)
C20 0.0215(17) 0.0146(17) 0.0247(19) 0.0000(14) 0.0075(15) -0.0022(14)
C21 0.0273(19) 0.0189(18) 0.0256(19) 0.0012(15) 0.0112(15) -0.0015(15)
C22 0.0257(19) 0.029(2) 0.0250(19) -0.0011(16) 0.0039(15) 0.0004(16)
C23 0.033(2) 0.029(2) 0.027(2) -0.0069(16) 0.0141(17) -0.0057(17)
C24 0.044(2) 0.055(3) 0.034(2) -0.019(2) 0.018(2) -0.015(2)
C25 0.039(2) 0.040(3) 0.052(3) -0.014(2) 0.019(2) 0.006(2)
C26 0.053(3) 0.043(3) 0.037(2) -0.0068(19) 0.025(2) -0.018(2)
C27 0.031(2) 0.036(2) 0.028(2) -0.0094(17) 0.0151(17) -0.0046(17)
C28 0.044(3) 0.078(4) 0.048(3) -0.028(3) 0.027(2) -0.011(3)
C29 0.042(3) 0.035(2) 0.042(3) -0.0148(19) 0.013(2) -0.0018(19)
C30 0.045(2) 0.046(3) 0.025(2) -0.0026(19) 0.0081(18) -0.010(2)
C31 0.038(2) 0.027(2) 0.032(2) -0.0045(17) 0.0117(18) -0.0088(18)
C32 0.052(3) 0.029(2) 0.064(3) -0.003(2) 0.025(2) 0.002(2)
C33 0.071(4) 0.041(3) 0.066(4) 0.018(3) 0.014(3) 0.013(3)
C34 0.097(5) 0.036(3) 0.104(5) 0.010(3) 0.067(4) -0.008(3)
C35 0.064(3) 0.047(3) 0.066(3) 0.015(3) 0.040(3) 0.003(3)
C36 0.040(2) 0.025(2) 0.040(2) 0.0042(18) 0.0216(19) 0.0055(18)
C37 0.074(4) 0.037(3) 0.072(4) 0.000(3) 0.009(3) -0.011(3)
C38 0.113(6) 0.047(3) 0.082(5) 0.017(3) 0.038(4) -0.017(3)
C39 0.066(3) 0.045(3) 0.033(2) -0.001(2) 0.003(2) -0.001(2)
C40 0.067(4) 0.049(3) 0.070(4) 0.016(3) 0.010(3) 0.023(3)
C41 0.059(4) 0.114(5) 0.041(3) -0.037(3) 0.014(3) -0.001(3)
C42 0.168(10) 0.196(13) 0.139(10) -0.117(10) 0.084(8) -0.092(10)
C43 0.39(2) 0.112(8) 0.205(12) 0.074(8) 0.238(15) 0.122(12)
C44 0.143(8) 0.125(8) 0.094(6) -0.002(6) 0.036(6) 0.040(7)
C45 0.129(8) 0.129(9) 0.138(9) -0.038(7) 0.020(6) 0.028(7)

loop_
_atom_type_symbol
_atom_type_description
_atom_type_scat_dispersion_real
_atom_type_scat_dispersion_imag
_atom_type_scat_source
C C 0.0033 0.0016 'International Tables Vol C Tables 4.2.6.8 and 6.1.1.4'
H H 0.0000 0.0000 'International Tables Vol C Tables 4.2.6.8 and 6.1.1.4'
N N 0.0061 0.0033 'International Tables Vol C Tables 4.2.6.8 and 6.1.1.4'
O O 0.0106 0.0060 'International Tables Vol C Tables 4.2.6.8 and 6.1.1.4'
Nd Nd -0.1943 3.0179 'International Tables Vol C Tables 4.2.6.8 and 6.1.1.4'

loop_
_geom_angle_atom_site_label_1
_geom_angle_atom_site_label_2
_geom_angle_atom_site_label_3
_geom_angle
_geom_angle_site_symmetry_1
_geom_angle_site_symmetry_3
_geom_angle_publ_flag
O3 Nd1 O2 105.44(10) . . ?
O3 Nd1 O1 100.70(10) . . ?
O2 Nd1 O1 153.86(10) . . ?
O3 Nd1 N1 106.66(12) . . ?
O2 Nd1 N1 97.23(10) . . ?
O1 Nd1 N1 74.65(11) . . ?
O3 Nd1 N4 105.60(11) . . ?
O2 Nd1 N4 78.73(10) . . ?
O1 Nd1 N4 94.69(10) . . ?
N1 Nd1 N4 147.37(11) . . ?
C5 O1 Nd1 157.5(3) . . ?
C20 O2 Nd1 175.6(2) . . ?
C41 O3 Nd1 168.9(4) . . ?
C31 N1 Nd1 154.0(3) . . ?
C31 N1 H1 103.0 . . ?
Nd1 N1 H1 103.0 . . ?
C31 N2 C33 122.2(4) . . ?
C31 N2 C32 119.0(4) . . ?
C33 N2 C32 115.6(4) . . ?
C31 N3 C35 117.4(4) . . ?
C31 N3 C34 118.6(4) . . ?
C35 N3 C34 114.7(4) . . ?
C36 N4 Nd1 148.2(3) . . ?
C36 N4 H4 105.9 . . ?
Nd1 N4 H4 105.9 . . ?
C36 N5 C39 118.7(4) . . ?
C36 N5 C40 122.7(4) . . ?
C39 N5 C40 113.4(4) . . ?
C36 N6 C37 118.6(4) . . ?
C36 N6 C38 120.2(4) . . ?
C37 N6 C38 114.2(5) . . ?
C2 C1 H1A 109.5 . . ?
C2 C1 H1B 109.5 . . ?
H1A C1 H1B 109.5 . . ?
C2 C1 H1C 109.5 . . ?
H1A C1 H1C 109.5 . . ?
H1B C1 H1C 109.5 . . ?
C3 C2 C7 117.1(4) . . ?
C3 C2 C1 121.2(4) . . ?
C7 C2 C1 121.7(4) . . ?
C2 C3 C4 123.5(4) . . ?
C2 C3 H3 118.2 . . ?
C4 C3 H3 118.2 . . ?
C3 C4 C5 118.1(4) . . ?
C3 C4 C9 119.7(4) . . ?
C5 C4 C9 122.2(3) . . ?
O1 C5 C4 120.0(3) . . ?
O1 C5 C6 120.6(4) . . ?
C4 C5 C6 119.4(4) . . ?
C7 C6 C5 118.3(4) . . ?
C7 C6 C12 118.7(4) . . ?
C5 C6 C12 122.9(4) . . ?
C6 C7 C2 123.3(4) . . ?
C6 C7 H7 118.3 . . ?
C2 C7 H7 118.3 . . ?
C9 C8 H8A 109.5 . . ?
C9 C8 H8B 109.5 . . ?
H8A C8 H8B 109.5 . . ?
C9 C8 H8C 109.5 . . ?
H8A C8 H8C 109.5 . . ?
H8B C8 H8C 109.5 . . ?
C8 C9 C11 110.2(5) . . ?
C8 C9 C10 107.0(4) . . ?
C11 C9 C10 104.9(4) . . ?
C8 C9 C4 109.1(4) . . ?
C11 C9 C4 112.4(4) . . ?
C10 C9 C4 113.0(4) . . ?
C9 C10 H10A 109.5 . . ?
C9 C10 H10B 109.5 . . ?
H10A C10 H10B 109.5 . . ?
C9 C10 H10C 109.5 . . ?
H10A C10 H10C 109.5 . . ?
H10B C10 H10C 109.5 . . ?
C9 C11 H11A 109.5 . . ?
C9 C11 H11B 109.5 . . ?
H11A C11 H11B 109.5 . . ?
C9 C11 H11C 109.5 . . ?
H11A C11 H11C 109.5 . . ?
H11B C11 H11C 109.5 . . ?
C15 C12 C14 109.1(4) . . ?
C15 C12 C13 106.7(4) . . ?
C14 C12 C13 107.1(4) . . ?
C15 C12 C6 110.7(4) . . ?
C14 C12 C6 112.0(3) . . ?
C13 C12 C6 111.1(4) . . ?
C12 C13 H13A 109.5 . . ?
C12 C13 H13B 109.5 . . ?
H13A C13 H13B 109.5 . . ?
C12 C13 H13C 109.5 . . ?
H13A C13 H13C 109.5 . . ?
H13B C13 H13C 109.5 . . ?
C12 C14 H14A 109.5 . . ?
C12 C14 H14B 109.5 . . ?
H14A C14 H14B 109.5 . . ?
C12 C14 H14C 109.5 . . ?
H14A C14 H14C 109.5 . . ?
H14B C14 H14C 109.5 . . ?
C12 C15 H15A 109.5 . . ?
C12 C15 H15B 109.5 . . ?
H15A C15 H15B 109.5 . . ?
C12 C15 H15C 109.5 . . ?
H15A C15 H15C 109.5 . . ?
H15B C15 H15C 109.5 . . ?
C17 C16 H16A 109.5 . . ?
C17 C16 H16B 109.5 . . ?
H16A C16 H16B 109.5 . . ?
C17 C16 H16C 109.5 . . ?
H16A C16 H16C 109.5 . . ?
H16B C16 H16C 109.5 . . ?
C22 C17 C18 117.3(4) . . ?
C22 C17 C16 121.1(4) . . ?
C18 C17 C16 121.6(4) . . ?
C17 C18 C19 123.4(4) . . ?
C17 C18 H18 118.3 . . ?
C19 C18 H18 118.3 . . ?
C18 C19 C20 118.7(3) . . ?
C18 C19 C27 119.4(3) . . ?
C20 C19 C27 121.8(3) . . ?
O2 C20 C19 121.1(3) . . ?
O2 C20 C21 120.4(3) . . ?
C19 C20 C21 118.5(3) . . ?
C22 C21 C20 118.4(3) . . ?
C22 C21 C23 119.6(3) . . ?
C20 C21 C23 122.0(3) . . ?
C17 C22 C21 123.7(4) . . ?
C17 C22 H22 118.2 . . ?
C21 C22 H22 118.2 . . ?
C26 C23 C24 106.3(3) . . ?
C26 C23 C25 110.7(3) . . ?
C24 C23 C25 106.5(3) . . ?
C26 C23 C21 110.7(3) . . ?
C24 C23 C21 112.8(3) . . ?
C25 C23 C21 109.7(3) . . ?
C23 C24 H24A 109.5 . . ?
C23 C24 H24B 109.5 . . ?
H24A C24 H24B 109.5 . . ?
C23 C24 H24C 109.5 . . ?
H24A C24 H24C 109.5 . . ?
H24B C24 H24C 109.5 . . ?
C23 C25 H25A 109.5 . . ?
C23 C25 H25B 109.5 . . ?
H25A C25 H25B 109.5 . . ?
C23 C25 H25C 109.5 . . ?
H25A C25 H25C 109.5 . . ?
H25B C25 H25C 109.5 . . ?
C23 C26 H26A 109.5 . . ?
C23 C26 H26B 109.5 . . ?
H26A C26 H26B 109.5 . . ?
C23 C26 H26C 109.5 . . ?
H26A C26 H26C 109.5 . . ?
H26B C26 H26C 109.5 . . ?
C29 C27 C30 109.7(3) . . ?
C29 C27 C28 106.5(4) . . ?
C30 C27 C28 106.7(4) . . ?
C29 C27 C19 109.8(3) . . ?
C30 C27 C19 111.7(3) . . ?
C28 C27 C19 112.3(3) . . ?
C27 C28 H28A 109.5 . . ?
C27 C28 H28B 109.5 . . ?
H28A C28 H28B 109.5 . . ?
C27 C28 H28C 109.5 . . ?
H28A C28 H28C 109.5 . . ?
H28B C28 H28C 109.5 . . ?
C27 C29 H29A 109.5 . . ?
C27 C29 H29B 109.5 . . ?
H29A C29 H29B 109.5 . . ?
C27 C29 H29C 109.5 . . ?
H29A C29 H29C 109.5 . . ?
H29B C29 H29C 109.5 . . ?
C27 C30 H30A 109.5 . . ?
C27 C30 H30B 109.5 . . ?
H30A C30 H30B 109.5 . . ?
C27 C30 H30C 109.5 . . ?
H30A C30 H30C 109.5 . . ?
H30B C30 H30C 109.5 . . ?
N1 C31 N2 120.6(4) . . ?
N1 C31 N3 123.8(4) . . ?
N2 C31 N3 115.6(4) . . ?
N2 C32 H32A 109.5 . . ?
N2 C32 H32B 109.5 . . ?
H32A C32 H32B 109.5 . . ?
N2 C32 H32C 109.5 . . ?
H32A C32 H32C 109.5 . . ?
H32B C32 H32C 109.5 . . ?
N2 C33 H33A 109.5 . . ?
N2 C33 H33B 109.5 . . ?
H33A C33 H33B 109.5 . . ?
N2 C33 H33C 109.5 . . ?
H33A C33 H33C 109.5 . . ?
H33B C33 H33C 109.5 . . ?
N3 C34 H34A 109.5 . . ?
N3 C34 H34B 109.5 . . ?
H34A C34 H34B 109.5 . . ?
N3 C34 H34C 109.5 . . ?
H34A C34 H34C 109.5 . . ?
H34B C34 H34C 109.5 . . ?
N3 C35 H35A 109.5 . . ?
N3 C35 H35B 109.5 . . ?
H35A C35 H35B 109.5 . . ?
N3 C35 H35C 109.5 . . ?
H35A C35 H35C 109.5 . . ?
H35B C35 H35C 109.5 . . ?
N4 C36 N5 119.6(4) . . ?
N4 C36 N6 123.8(4) . . ?
N5 C36 N6 116.6(4) . . ?
N6 C37 H37A 109.5 . . ?
N6 C37 H37B 109.5 . . ?
H37A C37 H37B 109.5 . . ?
N6 C37 H37C 109.5 . . ?
H37A C37 H37C 109.5 . . ?
H37B C37 H37C 109.5 . . ?
N6 C38 H38A 109.5 . . ?
N6 C38 H38B 109.5 . . ?
H38A C38 H38B 109.5 . . ?
N6 C38 H38C 109.5 . . ?
H38A C38 H38C 109.5 . . ?
H38B C38 H38C 109.5 . . ?
N5 C39 H39A 109.5 . . ?
N5 C39 H39B 109.5 . . ?
H39A C39 H39B 109.5 . . ?
N5 C39 H39C 109.5 . . ?
H39A C39 H39C 109.5 . . ?
H39B C39 H39C 109.5 . . ?
N5 C40 H40A 109.5 . . ?
N5 C40 H40B 109.5 . . ?
H40A C40 H40B 109.5 . . ?
N5 C40 H40C 109.5 . . ?
H40A C40 H40C 109.5 . . ?
H40B C40 H40C 109.5 . . ?
O3 C41 C42 121.1(7) . . ?
O3 C41 H41A 107.1 . . ?
C42 C41 H41A 107.1 . . ?
O3 C41 H41B 107.1 . . ?
C42 C41 H41B 107.1 . . ?
H41A C41 H41B 106.8 . . ?
C43 C42 C41 118.9(11) . . ?
C43 C42 H42A 107.6 . . ?
C41 C42 H42A 107.6 . . ?
C43 C42 H42B 107.6 . . ?
C41 C42 H42B 107.6 . . ?
H42A C42 H42B 107.0 . . ?
C42 C43 C44 115.2(10) . . ?
C42 C43 H43A 108.5 . . ?
C44 C43 H43A 108.5 . . ?
C42 C43 H43B 108.5 . . ?
C44 C43 H43B 108.5 . . ?
H43A C43 H43B 107.5 . . ?
C45 C44 C43 177.9(13) . . ?
C44 C45 H45 180.0 . . ?

loop_
_geom_bond_atom_site_label_1
_geom_bond_atom_site_label_2
_geom_bond_distance
_geom_bond_site_symmetry_2
_geom_bond_publ_flag
Nd1 O3 2.106(3) . ?
Nd1 O2 2.265(2) . ?
Nd1 O1 2.282(3) . ?
Nd1 N1 2.527(3) . ?
Nd1 N4 2.542(3) . ?
O1 C5 1.343(5) . ?
O2 C20 1.336(4) . ?
O3 C41 1.371(6) . ?
N1 C31 1.291(5) . ?
N1 H1 0.8800 . ?
N2 C31 1.365(5) . ?
N2 C33 1.440(6) . ?
N2 C32 1.454(6) . ?
N3 C31 1.382(5) . ?
N3 C35 1.467(6) . ?
N3 C34 1.474(6) . ?
N4 C36 1.307(5) . ?
N4 H4 0.8800 . ?
N5 C36 1.366(5) . ?
N5 C39 1.459(6) . ?
N5 C40 1.469(6) . ?
N6 C36 1.378(5) . ?
N6 C37 1.423(6) . ?
N6 C38 1.457(7) . ?
C1 C2 1.518(6) . ?
C1 H1A 0.9800 . ?
C1 H1B 0.9800 . ?
C1 H1C 0.9800 . ?
C2 C3 1.374(7) . ?
C2 C7 1.395(6) . ?
C3 C4 1.397(6) . ?
C3 H3 0.9500 . ?
C4 C5 1.423(6) . ?
C4 C9 1.540(6) . ?
C5 C6 1.427(5) . ?
C6 C7 1.382(6) . ?
C6 C12 1.549(6) . ?
C7 H7 0.9500 . ?
C8 C9 1.510(7) . ?
C8 H8A 0.9800 . ?
C8 H8B 0.9800 . ?
C8 H8C 0.9800 . ?
C9 C11 1.517(7) . ?
C9 C10 1.533(6) . ?
C10 H10A 0.9800 . ?
C10 H10B 0.9800 . ?
C10 H10C 0.9800 . ?
C11 H11A 0.9800 . ?
C11 H11B 0.9800 . ?
C11 H11C 0.9800 . ?
C12 C15 1.530(6) . ?
C12 C14 1.534(7) . ?
C12 C13 1.540(6) . ?
C13 H13A 0.9800 . ?
C13 H13B 0.9800 . ?
C13 H13C 0.9800 . ?
C14 H14A 0.9800 . ?
C14 H14B 0.9800 . ?
C14 H14C 0.9800 . ?
C15 H15A 0.9800 . ?
C15 H15B 0.9800 . ?
C15 H15C 0.9800 . ?
C16 C17 1.520(5) . ?
C16 H16A 0.9800 . ?
C16 H16B 0.9800 . ?
C16 H16C 0.9800 . ?
C17 C22 1.376(5) . ?
C17 C18 1.381(6) . ?
C18 C19 1.400(5) . ?
C18 H18 0.9500 . ?
C19 C20 1.426(5) . ?
C19 C27 1.547(5) . ?
C20 C21 1.435(5) . ?
C21 C22 1.398(5) . ?
C21 C23 1.546(5) . ?
C22 H22 0.9500 . ?
C23 C26 1.530(5) . ?
C23 C24 1.537(5) . ?
C23 C25 1.539(6) . ?
C24 H24A 0.9800 . ?
C24 H24B 0.9800 . ?
C24 H24C 0.9800 . ?
C25 H25A 0.9800 . ?
C25 H25B 0.9800 . ?
C25 H25C 0.9800 . ?
C26 H26A 0.9800 . ?
C26 H26B 0.9800 . ?
C26 H26C 0.9800 . ?
C27 C29 1.531(6) . ?
C27 C30 1.535(6) . ?
C27 C28 1.539(6) . ?
C28 H28A 0.9800 . ?
C28 H28B 0.9800 . ?
C28 H28C 0.9800 . ?
C29 H29A 0.9800 . ?
C29 H29B 0.9800 . ?
C29 H29C 0.9800 . ?
C30 H30A 0.9800 . ?
C30 H30B 0.9800 . ?
C30 H30C 0.9800 . ?
C32 H32A 0.9800 . ?
C32 H32B 0.9800 . ?
C32 H32C 0.9800 . ?
C33 H33A 0.9800 . ?
C33 H33B 0.9800 . ?
C33 H33C 0.9800 . ?
C34 H34A 0.9800 . ?
C34 H34B 0.9800 . ?
C34 H34C 0.9800 . ?
C35 H35A 0.9800 . ?
C35 H35B 0.9800 . ?
C35 H35C 0.9800 . ?
C37 H37A 0.9800 . ?
C37 H37B 0.9800 . ?
C37 H37C 0.9800 . ?
C38 H38A 0.9800 . ?
C38 H38B 0.9800 . ?
C38 H38C 0.9800 . ?
C39 H39A 0.9800 . ?
C39 H39B 0.9800 . ?
C39 H39C 0.9800 . ?
C40 H40A 0.9800 . ?
C40 H40B 0.9800 . ?
C40 H40C 0.9800 . ?
C41 C42 1.392(13) . ?
C41 H41A 0.9900 . ?
C41 H41B 0.9900 . ?
C42 C43 1.121(14) . ?
C42 H42A 0.9900 . ?
C42 H42B 0.9900 . ?
C43 C44 1.569(14) . ?
C43 H43A 0.9900 . ?
C43 H43B 0.9900 . ?
C44 C45 1.238(12) . ?
C45 H45 0.9500 . ?
